data_7247600
loop_
_publ_author_name
'Akram, Sehrish'
'Mehmood, Arshad'
'Noureen, Sajida'
'Ahmed, Maqsood'

_publ_section_title
;
 In the pursuit of a &#x2018;disappearing&#x2019; anhydrous phase of the
 antipyrine--dipicolinic acid (ANT--DPA) co-crystal: explained through
 relative stability and charge density analyses
;
_journal_issue 46
_journal_name_full CrystEngComm
_journal_page_first 6478
_journal_page_last 6488
_journal_paper_doi 10.1039/D3CE00591G
_journal_volume 25
_journal_year 2023
_chemical_formula_moiety 'C18 H19 N3 O6'
_chemical_formula_sum 'C18 H19 N3 O6'
_chemical_formula_weight 373.344
_space_group_crystal_system monoclinic
_space_group_IT_number 15
_space_group_name_Hall '-C 2yc'
_space_group_name_H-M_alt 'C 1 2/c 1'
_symmetry_space_group_name_Hall '-C 2yc'
_symmetry_space_group_name_H-M 'C 1 2/c 1'
_atom_sites_solution_hydrogens difmap
_atom_sites_solution_primary direct
_atom_sites_solution_secondary difmap
_audit_block_doi 10.5517/ccdc.csd.cc2f6m3d
_audit_creation_method 'MoPro v21.01             '
_audit_update_record
;
2023-08-13 deposited with the CCDC.	2023-10-31 downloaded from the CCDC.
;
_cell_angle_alpha 90.
_cell_angle_beta 91.284(4)
_cell_angle_gamma 90.
_cell_formula_units_Z 8
_cell_length_a 18.40870(10)
_cell_length_b 8.0394(7)
_cell_length_c 23.690(2)
_cell_measurement_reflns_used 1200
_cell_measurement_temperature 100(2)
_cell_measurement_theta_max 29.26
_cell_measurement_theta_min 2.77
_cell_volume 3505.1(4)
_computing_structure_refinement 'MoPro (J. Appl. Cryst. 2005, 38, 38-54)'
_diffrn_ambient_environment N~2~
_diffrn_ambient_temperature 100(2)
_diffrn_detector CPAD
_diffrn_detector_area_resol_mean 7.41
_diffrn_detector_type 'Bruker PHOTON II'
_diffrn_measured_fraction_theta_full 1.045
_diffrn_measured_fraction_theta_max 1.045
_diffrn_measurement_device 'Four-circle diffractometer'
_diffrn_measurement_device_type 'Bruker D8 VENTURE dual wavelength Mo/Cu'
_diffrn_measurement_method '\w and \f scans'
_diffrn_measurement_specimen_support 'MiTeGen micromount'
_diffrn_radiation_monochromator 'mirror optics'
_diffrn_radiation_probe x-ray
_diffrn_radiation_source 'fine-focus sealed tube'
_diffrn_radiation_type MoK\a
_diffrn_radiation_wavelength 0.71073
_diffrn_reflns_av_R_equivalents 0.0681
_diffrn_reflns_av_sigmaI/netI 0.04540
_diffrn_reflns_limit_h_max 27
_diffrn_reflns_limit_h_min -27
_diffrn_reflns_limit_k_max 11
_diffrn_reflns_limit_k_min 0
_diffrn_reflns_limit_l_max 34
_diffrn_reflns_limit_l_min 0
_diffrn_reflns_number 6175
_diffrn_reflns_theta_full 31.64
_diffrn_reflns_theta_max 31.64
_diffrn_reflns_theta_min 2.21
_diffrn_source 'microfocus sealed X-ray tube'
_diffrn_source_type 'Incoatec I\ms'
_diffrn_standards_number 50750
_exptl_absorpt_coefficient_mu 0.108
_exptl_absorpt_correction_T_max 0.7462
_exptl_absorpt_correction_T_min 0.6074
_exptl_absorpt_correction_type none
_exptl_absorpt_process_details
;
SADABS-2016/2 (Bruker,2016/2) was used for absorption correction.
wR2(int) was 0.1308 before and 0.0882 after correction.
The Ratio of minimum to maximum transmission is 0.8140.
The \l/2 correction factor is Not present.
;
_exptl_crystal_colour Colorless
_exptl_crystal_density_diffrn 1.415
_exptl_crystal_density_method 'not measured'
_exptl_crystal_description Block
_exptl_crystal_F_000 1568
_exptl_crystal_size_max 0.28
_exptl_crystal_size_mid 0.178
_exptl_crystal_size_min 0.12
_refine_diff_density_max 0.42
_refine_diff_density_min -0.32
_refine_ls_extinction_method none
_refine_ls_goodness_of_fit_ref 0.646
_refine_ls_hydrogen_treatment constr
_refine_ls_matrix_type full
_refine_ls_number_parameters 244
_refine_ls_number_reflns 6157
_refine_ls_number_restraints 0
_refine_ls_restrained_S_all 0.000
_refine_ls_R_factor_all 0.0798
_refine_ls_R_factor_gt 0.0569
_refine_ls_shift/su_max 0.001
_refine_ls_shift/su_mean 0.000
_refine_ls_structure_factor_coef Fsqd
_refine_ls_weighting_details 'calc w =1/[9.5945*\s^2^(Fo^2^)]'
_refine_ls_weighting_scheme calc
_refine_ls_wR_factor_gt 0.0896
_refine_ls_wR_factor_ref 0.0918
_reflns_number_gt 4980
_reflns_number_total 6154
_reflns_threshold_expression 'I > 2 \s(I)'
_cod_data_source_file d3ce00591g2.cif
_cod_data_source_block I_ELMAM2
_cod_depositor_comments
;
The following automatic conversions were performed:

data item '_diffrn_radiation_probe' value 'X-ray' was changed to
'x-ray' in accordance with the
/home/data/users/saulius/crontab/automatic-downloads/rss-feeds/RSC/lib/dictionaries/cif_core.dic
dictionary named 'cif_core.dic' version 2.4.2 last updated on
2011-04-26.

Automatic conversion script
Id: cif_fix_values 8170 2020-07-09 18:12:32Z antanas 

 Adding full bibliography for 7247599--7247600.cif.
;
_cod_database_code 7247600
_diffrn_measurement_ambient_temperature_device_make 'Oxford Cobra Cryo device'

loop_
_symmetry_equiv_pos_as_xyz
'x, y, z'
'-x, y, -z+1/2'
'-x, -y, -z'
'x, -y, z+1/2'
'x+1/2, y+1/2, z'
'-x+1/2, y+1/2, -z+1/2'
'-x+1/2, -y+1/2, -z'
'x+1/2, -y+1/2, z+1/2'

loop_
_atom_site_type_symbol
_atom_site_label
_atom_site_fract_x
_atom_site_fract_y
_atom_site_fract_z
_atom_site_U_iso_or_equiv
_atom_site_adp_type
_atom_site_occupancy
_atom_site_calc_flag
_atom_site_refinement_flags_posn
_atom_site_refinement_flags_adp
_atom_site_disorder_assembly
_atom_site_disorder_group
O O1 0.61149(5) 0.73702(10) 0.46075(4) 0.02135(8) Uani 1 d . . . .
O O2 0.68254(5) 0.73595(10) 0.54878(4) 0.02349(8) Uani 1 d . . . .
O O3 0.71611(5) 0.47219(10) 0.53426(3) 0.02095(8) Uani 1 d . . . .
O O4 0.84642(5) 0.17293(10) 0.66894(4) 0.02741(8) Uani 1 d . . . .
O O5 0.89468(5) 0.29182(11) 0.74492(4) 0.03231(10) Uani 1 d . . . .
O O6 0.76174(5) 0.15303(10) 0.57692(3) 0.02371(8) Uani 1 d . . . .
N N1 0.53370(5) 0.91438(12) 0.41244(4) 0.01755(9) Uani 1 d . . . .
N N2 0.51360(5) 1.07918(12) 0.41507(4) 0.01876(9) Uani 1 d . . . .
N N3 0.78723(5) 0.46693(12) 0.63558(4) 0.01606(9) Uani 1 d . . . .
C C1 0.49277(6) 0.79569(14) 0.38051(5) 0.01567(10) Uani 1 d . . . .
C C2 0.41731(6) 0.80068(14) 0.37922(5) 0.01817(11) Uani 1 d . . . .
H H2 0.38860 0.89430 0.40331 0.03508 Uani 1 d R U . .
C C3 0.37929(7) 0.68416(15) 0.34704(5) 0.02139(12) Uani 1 d . . . .
H H3 0.32024 0.69174 0.34712 0.03737 Uani 1 d R U . .
C C4 0.41565(7) 0.56256(15) 0.31733(5) 0.02437(12) Uani 1 d . . . .
H H4a 0.38537 0.46815 0.29352 0.03875 Uani 1 d R U . .
C C5 0.49147(7) 0.55768(15) 0.31990(5) 0.02264(12) Uani 1 d . . . .
H H5 0.51990 0.46124 0.29680 0.03807 Uani 1 d R U . .
C C6 0.53027(7) 0.67448(15) 0.35135(5) 0.01931(11) Uani 1 d . . . .
H H6 0.58909 0.67300 0.35515 0.03497 Uani 1 d R U . .
C C7 0.55734(6) 1.15383(15) 0.45455(5) 0.01865(11) Uani 1 d . . . .
C C8 0.60229(6) 1.03597(15) 0.47907(5) 0.01819(11) Uani 1 d . . . .
H H8 0.64344 1.05507 0.51170 0.03358 Uani 1 d R U . .
C C9 0.58676(6) 0.88412(15) 0.45252(5) 0.01662(11) Uani 1 d . . . .
C C10 0.47313(7) 1.16002(16) 0.36969(6) 0.02713(12) Uani 1 d . . . .
C C11 0.55277(7) 1.33490(16) 0.46600(6) 0.02597(12) Uani 1 d . . . .
C C12 0.75543(6) 0.60725(14) 0.61902(5) 0.01556(10) Uani 1 d . . . .
C C13 0.75730(6) 0.75195(15) 0.65123(5) 0.01931(11) Uani 1 d . . . .
H H13 0.73360 0.86745 0.63564 0.03350 Uani 1 d R U . .
C C14 0.79409(7) 0.74820(15) 0.70319(5) 0.02239(12) Uani 1 d . . . .
H H14 0.79563 0.85980 0.72924 0.03601 Uani 1 d R U . .
C C15 0.82754(7) 0.60149(16) 0.72083(5) 0.02108(12) Uani 1 d . . . .
H H15 0.85912 0.58950 0.76000 0.03743 Uani 1 d R U . .
C C16 0.82237(6) 0.46487(14) 0.68506(5) 0.01654(11) Uani 1 d . . . .
C C17 0.85770(7) 0.30335(15) 0.70232(5) 0.02173(11) Uani 1 d . . . .
C C18 0.71554(6) 0.59969(15) 0.56234(5) 0.01632(11) Uani 1 d . . . .
H H6a 0.77646 0.08401 0.54490 0.04135 Uani 1 d R U . .
H H1 0.65395 0.73274 0.50711 0.02887 Uani 1 d R U . .
H H6b 0.74957 0.26411 0.56170 0.03773 Uani 1 d R U . .
H H4 0.81593 0.19504 0.63345 0.03605 Uani 1 d R U . .
H H11a 0.56762 1.40431 0.42809 0.04516 Uani 1 d R U . .
H H11b 0.49697 1.36710 0.47743 0.04484 Uani 1 d R U . .
H H11c 0.59006 1.36708 0.50078 0.04425 Uani 1 d R U . .
H H10a 0.48996 1.10905 0.32901 0.04268 Uani 1 d R U . .
H H10b 0.41496 1.13806 0.37483 0.04305 Uani 1 d R U . .
H H10c 0.48389 1.29355 0.37080 0.04418 Uani 1 d R U . .

loop_
_atom_site_aniso_label
_atom_site_aniso_U_11
_atom_site_aniso_U_22
_atom_site_aniso_U_33
_atom_site_aniso_U_12
_atom_site_aniso_U_13
_atom_site_aniso_U_23
O1 0.0192(4) 0.0204(4) 0.0239(5) 0.0045(3) -0.0110(3) 0.0004(4)
O2 0.0253(5) 0.0204(5) 0.0241(5) 0.0068(4) -0.0119(4) -0.0006(4)
O3 0.0208(4) 0.0209(5) 0.0208(4) 0.0046(3) -0.0083(3) -0.0033(4)
O4 0.0297(5) 0.0221(5) 0.0299(5) 0.0071(4) -0.0118(4) -0.0009(4)
O5 0.0357(6) 0.0303(6) 0.0301(5) 0.0042(4) -0.0180(4) 0.0043(4)
O6 0.0257(5) 0.0217(5) 0.0235(5) 0.0041(4) -0.0042(4) -0.0036(4)
N1 0.0142(5) 0.0157(5) 0.0223(5) 0.0001(4) -0.0087(4) -0.0011(4)
N2 0.0181(5) 0.0165(5) 0.0213(5) 0.0008(4) -0.0072(4) -0.0003(4)
N3 0.0123(5) 0.0173(5) 0.0184(5) -0.0003(4) -0.0035(4) 0.0002(4)
C1 0.0132(5) 0.0165(6) 0.0171(6) -0.0006(4) -0.0036(4) -0.0006(4)
C2 0.0128(5) 0.0212(6) 0.0203(6) -0.0012(4) -0.0029(4) -0.0020(5)
H2 0.02998 0.03333 0.04175 0.00331 -0.00324 -0.00692
C3 0.0173(6) 0.0225(6) 0.0240(6) -0.0049(5) -0.0061(5) -0.0002(5)
H3 0.02663 0.04110 0.04395 -0.00290 -0.00886 -0.00158
C4 0.0286(7) 0.0201(7) 0.0240(6) -0.0026(5) -0.0104(5) -0.0006(5)
H4a 0.04205 0.03583 0.03778 -0.00668 -0.01218 -0.00702
C5 0.0283(7) 0.0197(6) 0.0197(6) 0.0040(5) -0.0058(5) -0.0031(5)
H5 0.04248 0.03515 0.03638 0.00481 -0.00355 -0.00925
C6 0.0181(6) 0.0200(6) 0.0196(6) 0.0034(5) -0.0022(5) -0.0008(5)
H6 0.02678 0.03881 0.03912 0.00225 -0.00385 -0.00449
C7 0.0155(6) 0.0189(6) 0.0214(6) -0.0028(5) -0.0026(4) -0.0018(5)
C8 0.0141(5) 0.0192(6) 0.0211(6) -0.0001(4) -0.0045(4) -0.0012(5)
H8 0.03124 0.03164 0.03724 -0.00002 -0.01319 -0.00281
C9 0.0126(5) 0.0186(6) 0.0185(6) 0.0007(4) -0.0056(4) 0.0002(5)
C10 0.0240(7) 0.0224(7) 0.0344(7) 0.0033(5) -0.0122(5) 0.0050(6)
C11 0.0238(7) 0.0199(7) 0.0340(7) -0.0017(5) -0.0036(5) -0.0029(6)
C12 0.0117(5) 0.0179(6) 0.0169(6) -0.0002(4) -0.0031(4) -0.0003(5)
C13 0.0175(6) 0.0182(6) 0.0219(6) 0.0015(4) -0.0054(4) -0.0030(5)
H13 0.03608 0.02702 0.03697 0.00455 -0.00896 0.00010
C14 0.0230(6) 0.0209(6) 0.0229(6) 0.0007(5) -0.0078(5) -0.0043(5)
H14 0.04103 0.03063 0.03590 -0.00189 -0.00974 -0.00702
C15 0.0198(6) 0.0231(6) 0.0200(6) -0.0007(5) -0.0070(5) -0.0011(5)
H15 0.03939 0.03985 0.03234 -0.00059 -0.01526 0.00062
C16 0.0134(5) 0.0177(6) 0.0183(6) -0.0002(4) -0.0035(4) 0.0018(5)
C17 0.0211(6) 0.0201(6) 0.0236(7) 0.0027(5) -0.0079(5) 0.0017(5)
C18 0.0146(5) 0.0155(6) 0.0186(6) 0.0019(4) -0.0055(4) -0.0002(5)
H6a 0.05145 0.03687 0.03549 0.01070 -0.00446 -0.00911
H1 0.03003 0.02873 0.02749 0.00285 -0.00730 -0.00218
H6b 0.04498 0.02677 0.04110 0.00867 -0.00648 0.00270
H4 0.04064 0.03299 0.03393 0.00736 -0.01219 0.00043
H11a 0.05732 0.03247 0.04565 -0.00247 0.00023 0.00730
H11b 0.03075 0.03507 0.06860 0.00470 -0.00149 -0.00488
H11c 0.04727 0.03447 0.04996 0.00074 -0.02216 -0.00483
H10a 0.04792 0.04432 0.03551 0.00962 -0.00563 -0.00240
H10b 0.02553 0.05119 0.05216 -0.00015 -0.00498 0.01040
H10c 0.04898 0.02607 0.05669 -0.00531 -0.01647 0.00581

loop_
_atom_type_symbol
_atom_type_description
_atom_type_scat_dispersion_real
_atom_type_scat_dispersion_imag
_atom_type_scat_source
C C 0.0033 0.0016 'Clementi & Roetti 1974. Atomic Data & Nuclear Data Tables. 14, 177'
H H 0.0000 0.0000 'Clementi & Roetti 1974. Atomic Data & Nuclear Data Tables. 14, 177'
N N 0.0061 0.0033 'Clementi & Roetti 1974. Atomic Data & Nuclear Data Tables. 14, 177'
O O 0.0106 0.0060 'Clementi & Roetti 1974. Atomic Data & Nuclear Data Tables. 14, 177'

loop_
_geom_angle_atom_site_label_1
_geom_angle_atom_site_label_2
_geom_angle_atom_site_label_3
_geom_angle
_geom_angle_site_symmetry_1
_geom_angle_site_symmetry_2
_geom_angle_site_symmetry_3
_geom_angle_publ_flag
C18 O2 H1 114.43(7) . . . ?
C17 O4 H4 115.54(8) . . . ?
H6a O6 H6b 107.05(7) . . . ?
N2 N1 C9 109.14(8) . . . ?
N2 N1 C1 121.96(8) . . . ?
C9 N1 C1 127.64(8) . . . ?
N1 N2 C7 107.46(9) . . . ?
N1 N2 C10 122.17(8) . . . ?
C7 N2 C10 126.82(9) . . . ?
C16 N3 C12 118.39(9) . . . ?
N1 C1 C6 118.17(9) . . . ?
N1 C1 C2 120.64(9) . . . ?
C6 C1 C2 121.19(10) . . . ?
C1 C2 C3 118.98(10) . . . ?
C1 C2 H2 120.36(9) . . . ?
C3 C2 H2 120.67(9) . . . ?
C4 C3 C2 120.80(10) . . . ?
C4 C3 H3 122.27(10) . . . ?
C2 C3 H3 116.92(10) . . . ?
C3 C4 C5 119.43(11) . . . ?
C3 C4 H4a 120.42(10) . . . ?
C5 C4 H4a 120.10(10) . . . ?
C6 C5 C4 120.45(10) . . . ?
C6 C5 H5 120.28(10) . . . ?
C4 C5 H5 119.27(10) . . . ?
C1 C6 C5 119.14(10) . . . ?
C1 C6 H6 118.26(9) . . . ?
C5 C6 H6 122.57(10) . . . ?
N2 C7 C8 109.10(10) . . . ?
N2 C7 C11 121.58(9) . . . ?
C8 C7 C11 129.32(10) . . . ?
C9 C8 C7 107.19(10) . . . ?
C9 C8 H8 125.31(9) . . . ?
C7 C8 H8 127.48(9) . . . ?
O1 C9 N1 121.04(9) . . . ?
O1 C9 C8 131.95(9) . . . ?
N1 C9 C8 106.99(9) . . . ?
N2 C10 H10c 109.47(9) . . . ?
N2 C10 H10b 109.47(9) . . . ?
N2 C10 H10a 109.47(9) . . . ?
H10c C10 H10b 109.47(10) . . . ?
H10c C10 H10a 109.47(10) . . . ?
H10b C10 H10a 109.47(10) . . . ?
C7 C11 H11c 109.47(9) . . . ?
C7 C11 H11a 109.47(10) . . . ?
C7 C11 H11b 109.47(10) . . . ?
H11c C11 H11a 109.47(10) . . . ?
H11c C11 H11b 109.47(10) . . . ?
H11a C11 H11b 109.47(10) . . . ?
N3 C12 C18 115.43(9) . . . ?
N3 C12 C13 122.93(9) . . . ?
C18 C12 C13 121.63(9) . . . ?
C12 C13 C14 118.19(10) . . . ?
C12 C13 H13 121.54(9) . . . ?
C14 C13 H13 120.17(10) . . . ?
C15 C14 C13 119.18(10) . . . ?
C15 C14 H14 121.52(10) . . . ?
C13 C14 H14 119.30(10) . . . ?
C16 C15 C14 117.62(10) . . . ?
C16 C15 H15 118.56(10) . . . ?
C14 C15 H15 123.78(10) . . . ?
N3 C16 C17 116.76(9) . . . ?
N3 C16 C15 123.69(10) . . . ?
C17 C16 C15 119.55(9) . . . ?
O4 C17 O5 120.99(10) . . . ?
O4 C17 C16 117.33(9) . . . ?
O5 C17 C16 121.68(10) . . . ?
O2 C18 O3 125.92(9) . . . ?
O2 C18 C12 113.72(9) . . . ?
O3 C18 C12 120.36(9) . . . ?

loop_
_geom_bond_atom_site_label_1
_geom_bond_atom_site_label_2
_geom_bond_distance
_geom_bond_site_symmetry_2
_geom_bond_publ_flag
O1 C9 1.2805(13) . ?
O2 C18 1.2898(13) . ?
O2 H1 1.10864 . ?
O3 C18 1.2220(13) . ?
O4 C17 1.3268(14) . ?
O4 H4 1.01602 . ?
O5 C17 1.2083(14) . ?
O6 H6a 0.98285 . ?
O6 H6b 0.98692 . ?
N1 N2 1.3774(13) . ?
N1 C9 1.3686(14) . ?
N1 C1 1.4231(14) . ?
N2 C7 1.3599(15) . ?
N2 C10 1.4482(15) . ?
N3 C16 1.3261(14) . ?
N3 C12 1.3263(14) . ?
C1 C6 1.3873(16) . ?
C1 C2 1.3892(15) . ?
C2 C3 1.3873(16) . ?
C2 H2 1.08854 . ?
C3 C4 1.3858(18) . ?
C3 H3 1.08887 . ?
C4 C5 1.3963(18) . ?
C4 H4a 1.09115 . ?
C5 C6 1.3868(17) . ?
C5 H5 1.08960 . ?
C6 H6 1.08447 . ?
C7 C8 1.3779(16) . ?
C7 C11 1.4835(17) . ?
C8 C9 1.3999(16) . ?
C8 H8 1.08105 . ?
C10 H10c 1.09183 . ?
C10 H10b 1.09465 . ?
C10 H10a 1.09811 . ?
C11 H11c 1.09172 . ?
C11 H11a 1.09708 . ?
C11 H11b 1.09914 . ?
C12 C18 1.5172(15) . ?
C12 C13 1.3912(16) . ?
C13 C14 1.3920(17) . ?
C13 H13 1.08701 . ?
C14 C15 1.3905(17) . ?
C14 H14 1.08900 . ?
C15 C16 1.3891(16) . ?
C15 H15 1.08819 . ?
C16 C17 1.5048(16) . ?

loop_
_geom_hbond_atom_site_label_D
_geom_hbond_atom_site_label_H
_geom_hbond_atom_site_label_A
_geom_hbond_distance_DH
_geom_hbond_distance_HA
_geom_hbond_distance_DA
_geom_hbond_angle_DHA
_geom_hbond_site_symmetry_A
C6 H6 O1 1.084 2.5783 3.0052(14) 102.47(7) 1
O2 H1 O1 1.109 1.3340 2.4367(11) 171.96(4) 1
O2 H1 C8 1.109 2.6945 3.2585(14) 110.87(5) 1
O2 H1 C9 1.109 2.1475 3.0900(14) 141.13(5) 1
O6 H6b O3 0.987 1.8928 2.8762(12) 174.072(11) 1
O6 H6b N3 0.987 2.4796 2.9139(13) 106.24(5) 1
O4 H4 O6 1.016 1.6861 2.6562(12) 158.16(4) 1
O4 H4 N3 1.016 2.2497 2.7129(13) 106.08(5) 1

loop_
_geom_torsion_atom_site_label_1
_geom_torsion_atom_site_label_2
_geom_torsion_atom_site_label_3
_geom_torsion_atom_site_label_4
_geom_torsion_site_symmetry_1
_geom_torsion_site_symmetry_2
_geom_torsion_site_symmetry_3
_geom_torsion_site_symmetry_4
_geom_torsion
_geom_torsion_publ_flag
O1 C9 N1 N2 . . . . 175.8(2) ?
O1 C9 N1 C1 . . . . 8.5(2) ?
O1 C9 C8 C7 . . . . -177.6(2) ?
O1 C9 C8 H8 . . . . 4.31 ?
O2 C18 C12 N3 . . . . 177.0(2) ?
O2 C18 C12 C13 . . . . -2.3(2) ?
O3 C18 O2 H1 . . . . -1.61 ?
O3 C18 C12 N3 . . . . -2.4(2) ?
O3 C18 C12 C13 . . . . 178.3(2) ?
O4 C17 C16 N3 . . . . -4.9(2) ?
O4 C17 C16 C15 . . . . 174.8(3) ?
O5 C17 O4 H4 . . . . -178.18 ?
O5 C17 C16 N3 . . . . 175.3(3) ?
O5 C17 C16 C15 . . . . -5.0(3) ?
N1 N2 C7 C8 . . . . -3.2(2) ?
N1 N2 C7 C11 . . . . 176.8(2) ?
N1 N2 C10 H10c . . . . -154.54 ?
N1 N2 C10 H10b . . . . 85.46 ?
N1 N2 C10 H10a . . . . -34.54 ?
N1 C9 C8 C7 . . . . 0.7(2) ?
N1 C9 C8 H8 . . . . -177.48 ?
N1 C1 C6 C5 . . . . -179.9(2) ?
N1 C1 C6 H6 . . . . 1.83 ?
N1 C1 C2 C3 . . . . 179.2(2) ?
N1 C1 C2 H2 . . . . -1.13 ?
N2 N1 C9 C8 . . . . -2.6(2) ?
N2 N1 C1 C6 . . . . 141.5(2) ?
N2 N1 C1 C2 . . . . -39.1(2) ?
N2 C7 C8 C9 . . . . 1.6(2) ?
N2 C7 C8 H8 . . . . 179.67 ?
N2 C7 C11 H11c . . . . 176.51 ?
N2 C7 C11 H11a . . . . -63.49 ?
N2 C7 C11 H11b . . . . 56.51 ?
N3 C16 C15 C14 . . . . -0.3(2) ?
N3 C16 C15 H15 . . . . -177.89 ?
N3 C12 C13 C14 . . . . -0.2(2) ?
N3 C12 C13 H13 . . . . 176.26 ?
C1 N1 N2 C7 . . . . 171.8(2) ?
C1 N1 N2 C10 . . . . -28.2(3) ?
C1 N1 C9 C8 . . . . -169.9(2) ?
C1 C6 C5 C4 . . . . 0.4(2) ?
C1 C6 C5 H5 . . . . -179.81 ?
C1 C2 C3 C4 . . . . 1.1(2) ?
C1 C2 C3 H3 . . . . 179.87 ?
C2 C1 N1 C9 . . . . 126.7(3) ?
C2 C1 C6 C5 . . . . 0.7(2) ?
C2 C1 C6 H6 . . . . -177.50 ?
C2 C3 C4 C5 . . . . 0.0(3) ?
C2 C3 C4 H4a . . . . 177.44 ?
H2 C2 C1 C6 . . . . 178.18 ?
H2 C2 C3 C4 . . . . -178.56 ?
H2 C2 C3 H3 . . . . 0.20 ?
C3 C4 C5 C6 . . . . -0.8(3) ?
C3 C4 C5 H5 . . . . 179.45 ?
C3 C2 C1 C6 . . . . -1.5(3) ?
H3 C3 C4 C5 . . . . -178.70 ?
H3 C3 C4 H4a . . . . -1.26 ?
C4 C5 C6 H6 . . . . 178.55 ?
H4a C4 C5 C6 . . . . -178.20 ?
H4a C4 C5 H5 . . . . 1.99 ?
H5 C5 C6 H6 . . . . -1.65 ?
C6 C1 N1 C9 . . . . -52.7(3) ?
C7 N2 N1 C9 . . . . 3.6(2) ?
C7 N2 C10 H10c . . . . 1.47 ?
C7 N2 C10 H10b . . . . -118.53 ?
C7 N2 C10 H10a . . . . 121.47 ?
C8 C7 N2 C10 . . . . -162.0(3) ?
C8 C7 C11 H11c . . . . -3.50 ?
C8 C7 C11 H11a . . . . 116.50 ?
C8 C7 C11 H11b . . . . -123.50 ?
H8 C8 C7 C11 . . . . -0.33 ?
C9 N1 N2 C10 . . . . 163.7(2) ?
C9 C8 C7 C11 . . . . -178.4(3) ?
C10 N2 C7 C11 . . . . 17.9(3) ?
C12 N3 C16 C17 . . . . 180.0(2) ?
C12 N3 C16 C15 . . . . 0.3(2) ?
C12 C18 O2 H1 . . . . 179.01 ?
C12 C13 C14 C15 . . . . 0.2(3) ?
C12 C13 C14 H14 . . . . -179.29 ?
C13 C12 N3 C16 . . . . 0.0(2) ?
C13 C14 C15 C16 . . . . 0.1(3) ?
C13 C14 C15 H15 . . . . 177.49 ?
H13 C13 C12 C18 . . . . -4.50 ?
H13 C13 C14 C15 . . . . -176.34 ?
H13 C13 C14 H14 . . . . 4.19 ?
C14 C15 C16 C17 . . . . 180.0(3) ?
C14 C13 C12 C18 . . . . 179.0(3) ?
H14 C14 C15 C16 . . . . 179.53 ?
H14 C14 C15 H15 . . . . -3.05 ?
H15 C15 C16 C17 . . . . 2.43 ?
C16 N3 C12 C18 . . . . -179.3(2) ?
C16 C17 O4 H4 . . . . 2.10 ?
